data_4338578
loop_
_publ_author_name
'Otero, Antonio'
'Fern\'andez-Baeza, Juan'
'Tejeda, Juan'
'Lara-S\'anchez, Agust\'in'
'S\'anchez-Molina, Margarita'
'Franco, Sonia'
'L\'opez-Solera, Isabel'
'Rodr\'iguez, Ana M'
'S\'anchez-Barba, Luis F'
'Morante-Zarcero, Sonia'
'Garc\'es, Andr\'es'

_publ_section_title
;
 On the Search for NNO-Donor Enantiopure Scorpionate Ligands and Their
 Coordination to Group 4 Metals
;
_journal_coden_ASTM INOCAJ
_journal_issue 12
_journal_name_full 'Inorganic chemistry'
_journal_page_first 5540
_journal_page_last 5554
_journal_paper_doi 10.1021/ic900352e
_journal_volume 48
_journal_year 2009
_chemical_formula_sum 'C21 H29 Cl3 N4 O Ti'
_chemical_formula_weight 507.73
_space_group_IT_number 19
_symmetry_cell_setting orthorhombic
_symmetry_space_group_name_Hall 'P 2ac 2ab'
_symmetry_space_group_name_H-M 'P 21 21 21'
_atom_sites_solution_hydrogens geom
_atom_sites_solution_primary direct
_atom_sites_solution_secondary difmap
_audit_creation_method SHELXL-97
_cell_angle_alpha 90.00
_cell_angle_beta 90.00
_cell_angle_gamma 90.00
_cell_formula_units_Z 4
_cell_length_a 10.6670(16)
_cell_length_b 13.303(2)
_cell_length_c 17.080(3)
_cell_measurement_temperature 180(2)
_cell_volume 2423.7(7)
_computing_cell_refinement 'Bruker SAINT'
_computing_data_collection 'Bruker APEX'
_computing_data_reduction 'Bruker SHELXTL'
_computing_molecular_graphics 'Bruker SHELXTL'
_computing_publication_material 'Bruker SHELXTL'
_computing_structure_refinement 'SHELXL-97 (Sheldrick, 1997)'
_computing_structure_solution 'SHELXS-97 (Sheldrick, 1990)'
_diffrn_ambient_temperature 180(2)
_diffrn_measured_fraction_theta_full 0.942
_diffrn_measured_fraction_theta_max 0.942
_diffrn_measurement_device_type 'CCD area detector'
_diffrn_measurement_method 'omega scan'
_diffrn_radiation_monochromator graphite
_diffrn_radiation_source 'fine-focus sealed tube'
_diffrn_radiation_type MoK\a
_diffrn_radiation_wavelength 0.71073
_diffrn_reflns_av_R_equivalents 0.0873
_diffrn_reflns_av_sigmaI/netI 0.0954
_diffrn_reflns_limit_h_max 10
_diffrn_reflns_limit_h_min -11
_diffrn_reflns_limit_k_max 11
_diffrn_reflns_limit_k_min -13
_diffrn_reflns_limit_l_max 17
_diffrn_reflns_limit_l_min -18
_diffrn_reflns_number 9910
_diffrn_reflns_theta_full 22.28
_diffrn_reflns_theta_max 22.28
_diffrn_reflns_theta_min 1.94
_exptl_absorpt_coefficient_mu 0.704
_exptl_absorpt_correction_T_max 1
_exptl_absorpt_correction_T_min 0.681671
_exptl_absorpt_correction_type Semi-empirical
_exptl_absorpt_process_details SADABS
_exptl_crystal_colour Colorless
_exptl_crystal_density_diffrn 1.391
_exptl_crystal_density_method 'not measured'
_exptl_crystal_description Plate
_exptl_crystal_F_000 1056
_exptl_crystal_size_max 0.183
_exptl_crystal_size_mid 0.158
_exptl_crystal_size_min 0.067
_refine_diff_density_max 0.310
_refine_diff_density_min -0.340
_refine_diff_density_rms 0.071
_refine_ls_abs_structure_details 'Flack H D (1983), Acta Cryst. A39, 876-881'
_refine_ls_abs_structure_Flack 0.04(7)
_refine_ls_extinction_method none
_refine_ls_goodness_of_fit_ref 1.006
_refine_ls_hydrogen_treatment mixed
_refine_ls_matrix_type full
_refine_ls_number_parameters 277
_refine_ls_number_reflns 2870
_refine_ls_number_restraints 0
_refine_ls_restrained_S_all 1.006
_refine_ls_R_factor_all 0.0755
_refine_ls_R_factor_gt 0.0474
_refine_ls_shift/su_max 0.760
_refine_ls_shift/su_mean 0.020
_refine_ls_structure_factor_coef Fsqd
_refine_ls_weighting_details 'calc w=1/[\s^2^(Fo^2^)+(0.0453P)^2^+0.7380P] where P=(Fo^2^+2Fc^2^)/3'
_refine_ls_weighting_scheme calc
_refine_ls_wR_factor_gt 0.0970
_refine_ls_wR_factor_ref 0.1105
_reflns_number_gt 2161
_reflns_number_total 2870
_reflns_threshold_expression >2sigma(I)
_cod_data_source_file ic900352e_si_001.cif
_cod_data_source_block 24
_cod_depositor_comments
;
The following automatic conversions were performed:

'_symmetry_cell_setting' tag value 'Orthorombic' was replaced with
'orthorhombic' value as specified in the replacement file
'/home/robertas/cod-tools/perl-scripts/inputs/replacement_values.lst'.

Automatic conversion script
Id: cif_fix_values 3143 2015-03-26 13:38:13Z robertas 
;
_cod_original_cell_volume 2423.8(6)
_cod_original_sg_symbol_H-M P2(1)2(1)2(1)
_cod_database_code 4338578

loop_
_symmetry_equiv_pos_as_xyz
'x, y, z'
'-x+1/2, -y, z+1/2'
'-x, y+1/2, -z+1/2'
'x+1/2, -y+1/2, -z'

loop_
_atom_site_label
_atom_site_type_symbol
_atom_site_fract_x
_atom_site_fract_y
_atom_site_fract_z
_atom_site_U_iso_or_equiv
_atom_site_adp_type
_atom_site_occupancy
_atom_site_symmetry_multiplicity
_atom_site_calc_flag
_atom_site_refinement_flags
Ti1 Ti 0.75464(11) 0.23609(9) 0.22390(6) 0.0222(4) Uani 1 1 d .
Cl1 Cl 0.68944(17) 0.39038(14) 0.18079(11) 0.0357(5) Uani 1 1 d .
Cl2 Cl 0.88194(16) 0.29162(15) 0.32003(10) 0.0360(5) Uani 1 1 d .
Cl3 Cl 0.91335(15) 0.22367(14) 0.13130(9) 0.0317(5) Uani 1 1 d .
O1 O 0.6206(4) 0.2116(3) 0.2852(2) 0.0222(11) Uani 1 1 d .
N1 N 0.6357(5) 0.1602(4) 0.1363(3) 0.0241(15) Uani 1 1 d .
N2 N 0.5610(5) 0.0830(4) 0.1612(3) 0.0229(15) Uani 1 1 d .
N3 N 0.7991(5) 0.0771(4) 0.2494(3) 0.0196(14) Uani 1 1 d .
N4 N 0.6988(5) 0.0109(4) 0.2534(3) 0.0209(14) Uani 1 1 d .
C1 C 0.4787(6) 0.0521(6) 0.1048(4) 0.028(2) Uani 1 1 d .
C2 C 0.5033(6) 0.1106(6) 0.0412(4) 0.033(2) Uani 1 1 d .
H2 H 0.4622 0.1074 -0.0068 0.040 Uiso 1 1 calc R
C3 C 0.6013(7) 0.1768(6) 0.0604(4) 0.0264(19) Uani 1 1 d .
C4 C 0.6607(6) 0.2555(6) 0.0109(4) 0.034(2) Uani 1 1 d .
H4A H 0.6843 0.3116 0.0431 0.041 Uiso 1 1 calc R
H4B H 0.6022 0.2774 -0.0282 0.041 Uiso 1 1 calc R
H4C H 0.7339 0.2283 -0.0140 0.041 Uiso 1 1 calc R
C5 C 0.3873(6) -0.0314(6) 0.1158(4) 0.041(2) Uani 1 1 d .
H5A H 0.4303 -0.0898 0.1351 0.049 Uiso 1 1 calc R
H5B H 0.3485 -0.0470 0.0665 0.049 Uiso 1 1 calc R
H5C H 0.3243 -0.0113 0.1527 0.049 Uiso 1 1 calc R
C6 C 0.7379(7) -0.0822(5) 0.2747(4) 0.0238(17) Uani 1 1 d .
C7 C 0.8647(7) -0.0756(6) 0.2822(4) 0.031(2) Uani 1 1 d .
H7 H 0.9184 -0.1282 0.2951 0.037 Uiso 1 1 calc R
C8 C 0.9000(6) 0.0221(6) 0.2674(4) 0.0259(18) Uani 1 1 d .
C9 C 0.6523(6) -0.1696(5) 0.2813(4) 0.036(2) Uani 1 1 d .
H9A H 0.5887 -0.1555 0.3195 0.043 Uiso 1 1 calc R
H9B H 0.6992 -0.2278 0.2973 0.043 Uiso 1 1 calc R
H9C H 0.6138 -0.1823 0.2315 0.043 Uiso 1 1 calc R
C10 C 1.0299(6) 0.0643(6) 0.2709(5) 0.041(2) Uani 1 1 d .
H10A H 1.0501 0.0952 0.2217 0.049 Uiso 1 1 calc R
H10B H 1.0884 0.0112 0.2814 0.049 Uiso 1 1 calc R
H10C H 1.0345 0.1137 0.3118 0.049 Uiso 1 1 calc R
C11 C 0.5727(6) 0.0468(5) 0.2413(3) 0.0179(17) Uani 1 1 d .
H11 H 0.5145 -0.0094 0.2488 0.022 Uiso 1 1 calc R
C12 C 0.5371(6) 0.1308(5) 0.2975(3) 0.0196(18) Uani 1 1 d .
H12 H 0.4529 0.1539 0.2833 0.024 Uiso 1 1 calc R
C13 C 0.5336(6) 0.0993(5) 0.3827(4) 0.0227(18) Uani 1 1 d .
C14 C 0.6513(7) 0.0747(5) 0.4279(4) 0.030(2) Uani 1 1 d .
H14 H 0.7306 0.0772 0.3990 0.036 Uiso 1 1 calc R
C15 C 0.6229(8) -0.0222(6) 0.4732(4) 0.041(2) Uani 1 1 d .
H15A H 0.5687 -0.0686 0.4455 0.049 Uiso 1 1 calc R
H15B H 0.6968 -0.0559 0.4934 0.049 Uiso 1 1 calc R
C16 C 0.5552(8) 0.0433(6) 0.5333(4) 0.040(2) Uani 1 1 d .
H16 H 0.5612 0.0204 0.5877 0.048 Uiso 1 1 calc R
C17 C 0.4241(7) 0.0640(6) 0.5041(4) 0.038(2) Uani 1 1 d .
H17A H 0.3732 0.0041 0.5104 0.046 Uiso 1 1 calc R
H17B H 0.3868 0.1172 0.5351 0.046 Uiso 1 1 calc R
C18 C 0.4254(7) 0.0942(5) 0.4199(4) 0.031(2) Uani 1 1 d .
H18 H 0.3510 0.1092 0.3940 0.037 Uiso 1 1 calc R
C19 C 0.6479(7) 0.1284(6) 0.5098(4) 0.027(2) Uani 1 1 d .
C20 C 0.7734(7) 0.1205(6) 0.5513(4) 0.049(3) Uani 1 1 d .
H20A H 0.8345 0.1602 0.5240 0.059 Uiso 1 1 calc R
H20B H 0.8000 0.0515 0.5522 0.059 Uiso 1 1 calc R
H20C H 0.7651 0.1447 0.6040 0.059 Uiso 1 1 calc R
C21 C 0.6079(6) 0.2349(6) 0.5135(4) 0.037(2) Uani 1 1 d .
H21A H 0.6015 0.2554 0.5673 0.045 Uiso 1 1 calc R
H21B H 0.5278 0.2422 0.4885 0.045 Uiso 1 1 calc R
H21C H 0.6684 0.2762 0.4872 0.045 Uiso 1 1 calc R

loop_
_atom_site_aniso_label
_atom_site_aniso_U_11
_atom_site_aniso_U_22
_atom_site_aniso_U_33
_atom_site_aniso_U_23
_atom_site_aniso_U_13
_atom_site_aniso_U_12
Ti1 0.0206(7) 0.0232(9) 0.0229(6) -0.0008(6) 0.0010(6) -0.0018(7)
Cl1 0.0367(11) 0.0249(13) 0.0457(12) 0.0052(11) 0.0018(10) 0.0013(9)
Cl2 0.0347(11) 0.0436(14) 0.0298(10) -0.0090(10) -0.0071(9) -0.0060(10)
Cl3 0.0275(10) 0.0390(13) 0.0286(10) 0.0002(10) 0.0061(8) -0.0031(10)
O1 0.025(3) 0.017(3) 0.024(2) 0.000(2) 0.000(2) 0.001(2)
N1 0.030(3) 0.017(4) 0.026(4) 0.004(3) 0.002(3) 0.002(3)
N2 0.018(3) 0.024(4) 0.027(4) 0.005(3) 0.000(3) -0.004(3)
N3 0.020(3) 0.019(4) 0.020(3) 0.003(3) 0.001(3) -0.006(3)
N4 0.015(3) 0.019(4) 0.029(4) 0.004(3) 0.001(3) 0.004(3)
C1 0.019(4) 0.034(6) 0.030(4) -0.003(4) -0.004(4) -0.002(4)
C2 0.032(5) 0.039(6) 0.029(5) 0.003(4) -0.006(4) -0.008(4)
C3 0.026(4) 0.031(5) 0.022(4) 0.004(4) -0.005(4) 0.005(4)
C4 0.039(5) 0.041(6) 0.023(4) 0.003(4) 0.000(3) 0.001(4)
C5 0.033(5) 0.054(6) 0.035(5) 0.005(4) -0.011(4) -0.015(5)
C6 0.029(5) 0.020(5) 0.022(4) -0.002(4) -0.003(4) 0.002(4)
C7 0.028(5) 0.021(6) 0.044(5) 0.003(4) -0.002(4) 0.007(4)
C8 0.022(5) 0.025(5) 0.031(4) 0.001(4) 0.008(4) 0.007(4)
C9 0.041(5) 0.028(5) 0.038(4) 0.003(4) 0.000(4) 0.005(4)
C10 0.021(4) 0.040(6) 0.061(5) 0.007(5) -0.008(4) 0.001(4)
C11 0.022(4) 0.015(5) 0.017(4) 0.001(3) -0.002(3) 0.001(3)
C12 0.013(4) 0.017(5) 0.030(4) 0.003(4) -0.003(3) 0.002(3)
C13 0.024(4) 0.016(5) 0.028(4) -0.002(4) 0.005(4) -0.001(4)
C14 0.036(5) 0.030(6) 0.025(4) 0.011(4) 0.003(4) -0.001(4)
C15 0.059(6) 0.027(6) 0.036(5) 0.011(4) -0.001(4) 0.013(5)
C16 0.067(6) 0.034(6) 0.019(4) 0.001(4) 0.000(4) 0.004(5)
C17 0.046(5) 0.037(6) 0.032(5) -0.008(4) 0.013(4) -0.011(4)
C18 0.026(4) 0.035(6) 0.032(5) -0.006(4) 0.007(4) -0.004(4)
C19 0.039(5) 0.028(6) 0.014(4) 0.004(4) 0.005(4) -0.003(4)
C20 0.053(6) 0.058(7) 0.038(5) 0.005(4) -0.016(4) 0.009(5)
C21 0.043(5) 0.035(6) 0.034(4) -0.002(4) 0.000(4) -0.010(5)

loop_
_atom_type_symbol
_atom_type_description
_atom_type_scat_dispersion_real
_atom_type_scat_dispersion_imag
_atom_type_scat_source
C C 0.0033 0.0016 'International Tables Vol C Tables 4.2.6.8 and 6.1.1.4'
H H 0.0000 0.0000 'International Tables Vol C Tables 4.2.6.8 and 6.1.1.4'
N N 0.0061 0.0033 'International Tables Vol C Tables 4.2.6.8 and 6.1.1.4'
O O 0.0106 0.0060 'International Tables Vol C Tables 4.2.6.8 and 6.1.1.4'
Cl Cl 0.1484 0.1585 'International Tables Vol C Tables 4.2.6.8 and 6.1.1.4'
Ti Ti 0.2776 0.4457 'International Tables Vol C Tables 4.2.6.8 and 6.1.1.4'

loop_
_geom_angle_atom_site_label_1
_geom_angle_atom_site_label_2
_geom_angle_atom_site_label_3
_geom_angle
O1 Ti1 N1 81.64(19)
O1 Ti1 N3 83.3(2)
N1 Ti1 N3 79.6(2)
O1 Ti1 Cl2 96.56(14)
N1 Ti1 Cl2 171.86(17)
N3 Ti1 Cl2 92.34(15)
O1 Ti1 Cl1 96.18(15)
N1 Ti1 Cl1 91.00(16)
N3 Ti1 Cl1 170.55(15)
Cl2 Ti1 Cl1 97.09(9)
O1 Ti1 Cl3 163.98(16)
N1 Ti1 Cl3 85.69(15)
N3 Ti1 Cl3 84.81(14)
Cl2 Ti1 Cl3 94.60(7)
Cl1 Ti1 Cl3 93.79(8)
C12 O1 Ti1 136.5(4)
C3 N1 N2 105.1(6)
C3 N1 Ti1 136.4(5)
N2 N1 Ti1 117.9(4)
C1 N2 N1 112.4(5)
C1 N2 C11 128.2(6)
N1 N2 C11 119.3(5)
C8 N3 N4 105.2(5)
C8 N3 Ti1 137.8(5)
N4 N3 Ti1 116.8(4)
C6 N4 N3 110.8(5)
C6 N4 C11 128.9(6)
N3 N4 C11 120.1(5)
N2 C1 C2 105.4(6)
N2 C1 C5 123.8(6)
C2 C1 C5 130.7(7)
C1 C2 C3 108.3(6)
N1 C3 C2 108.7(7)
N1 C3 C4 122.7(6)
C2 C3 C4 128.7(6)
C7 C6 N4 105.8(6)
C7 C6 C9 130.8(7)
N4 C6 C9 123.2(6)
C6 C7 C8 108.3(6)
N3 C8 C7 109.8(6)
N3 C8 C10 123.3(7)
C7 C8 C10 126.9(7)
N4 C11 N2 108.9(5)
N4 C11 C12 112.7(5)
N2 C11 C12 109.2(5)
O1 C12 C13 111.7(5)
O1 C12 C11 107.9(5)
C13 C12 C11 114.1(5)
C18 C13 C14 118.1(6)
C18 C13 C12 119.8(6)
C14 C13 C12 122.1(6)
C13 C14 C15 106.0(6)
C13 C14 C19 109.7(6)
C15 C14 C19 85.9(5)
C16 C15 C14 87.3(6)
C17 C16 C15 108.7(6)
C17 C16 C19 111.8(6)
C15 C16 C19 86.6(5)
C18 C17 C16 111.0(6)
C13 C18 C17 119.0(7)
C21 C19 C20 107.5(6)
C21 C19 C16 120.1(6)
C20 C19 C16 112.9(6)
C21 C19 C14 118.7(6)
C20 C19 C14 111.3(6)
C16 C19 C14 85.0(5)

loop_
_geom_bond_atom_site_label_1
_geom_bond_atom_site_label_2
_geom_bond_distance
Ti1 O1 1.802(4)
Ti1 N1 2.206(6)
Ti1 N3 2.210(5)
Ti1 Cl2 2.255(2)
Ti1 Cl1 2.289(2)
Ti1 Cl3 2.323(2)
O1 C12 1.412(7)
N1 C3 1.365(8)
N1 N2 1.368(7)
N2 C1 1.366(8)
N2 C11 1.456(8)
N3 C8 1.337(8)
N3 N4 1.388(7)
N4 C6 1.356(8)
N4 C11 1.442(8)
C1 C2 1.363(9)
C1 C5 1.490(9)
C2 C3 1.406(9)
C3 C4 1.487(10)
C6 C7 1.362(9)
C6 C9 1.483(9)
C7 C8 1.377(9)
C8 C10 1.496(9)
C11 C12 1.522(8)
C12 C13 1.515(8)
C13 C18 1.320(9)
C13 C14 1.509(9)
C14 C15 1.533(9)
C14 C19 1.570(9)
C15 C16 1.528(9)
C16 C17 1.510(10)
C16 C19 1.556(10)
C17 C18 1.494(9)
C19 C21 1.481(10)
C19 C20 1.519(9)
